data_4323340
loop_
_publ_author_name
'Francesco Bigoli'
'Paola Deplano'
'Francesco A. Devillanova'
'John. R. Ferraro'
'Vito Lippolis'
'Peter J. Lukes'
'Maria Laura Mercuri'
'Maria Angela Pellinghelli'
'Emanuele F. Trogu'
'Jack M. Williams'

_publ_contact_author
;
     Prof. Paola Deplano 
     Dipartimento di Chimica e Tecnologie  
            Inorganiche e Metallorganiche 
     Universit\`a di Cagliari         
     Via Ospedale 72        
     I-09124 Cagliari
     Italy
;
_publ_contact_author_email deplano@vaxcal.unica.it
_publ_contact_author_fax '[01039]70 6758670'
_publ_contact_author_phone '[01039]70 6758685'
_publ_section_title
;
 Syntheses, X-ray Crystal Structures, and Spectroscopic Properties of New
 Nickel Dithiolenes and Related Compounds
;
_journal_name_full 'Inorganic Chemistry'
_journal_page_first 1218
_journal_page_last 1226
_journal_paper_doi 10.1021/ic960930c
_journal_volume 36
_journal_year 1997
_chemical_compound_source 'chemical synthesis'
_chemical_formula_analytical 'C18 H28 N4 S6'
_chemical_formula_sum 'C18 H28 N4 S6'
_chemical_formula_weight 492.81
_space_group_crystal_system monoclinic
_space_group_IT_number 14
_space_group_name_Hall '-P 2yn'
_space_group_name_H-M_alt 'P 1 21/n 1'
_atom_sites_solution_hydrogens geom
_atom_sites_solution_primary Patterson
_cell_angle_alpha 90.00(0)
_cell_angle_beta 103.00(2)
_cell_angle_gamma 90.00(0)
_cell_formula_units_Z 2
_cell_length_a 13.104(6)
_cell_length_b 15.091(6)
_cell_length_c 6.067(7)
_cell_measurement_radiation Cu_k\a
_cell_measurement_reflns_used 30
_cell_measurement_temperature 295
_cell_measurement_theta_max 35
_cell_measurement_theta_min 12
_cell_measurement_wavelength 1.541838
_cell_volume 1169.0(15)
_computing_cell_refinement 'local programs'
_computing_data_collection 'Siemens AED local upgrade'
_computing_data_reduction 'local programs'
_computing_molecular_graphics ORTEP
_computing_publication_material
;
 PARST (Nardelli, 1983); PARSTCIF (Nardelli, 1991)
;
_computing_structure_refinement SHELX_76
_computing_structure_solution SHELXS_86
_diffrn_measurement_device 'Siemens AED diffractometer'
_diffrn_measurement_method \q/2\q
_diffrn_radiation_monochromator Ni-filtered
_diffrn_radiation_type Cu_K\a
_diffrn_radiation_wavelength 1.54184
_diffrn_reflns_av_R_equivalents 'not definible'
_diffrn_reflns_limit_h_max 18
_diffrn_reflns_limit_h_min -18
_diffrn_reflns_limit_k_max 20
_diffrn_reflns_limit_k_min 0
_diffrn_reflns_limit_l_max 9
_diffrn_reflns_limit_l_min 0
_diffrn_reflns_number 2529
_diffrn_reflns_theta_max 70
_diffrn_reflns_theta_min 3
_diffrn_standards_decay_% none
_diffrn_standards_interval_count 100
_diffrn_standards_number 1
_exptl_absorpt_coefficient_mu 5.5001
_exptl_crystal_colour orange-brown
_exptl_crystal_density_diffrn 1.4000
_exptl_crystal_description prism
_exptl_crystal_F_000 520.0
_exptl_crystal_size_max 0.51
_exptl_crystal_size_mid 0.07
_exptl_crystal_size_min 0.07
_refine_diff_density_max 0.37
_refine_diff_density_min -0.33
_refine_ls_goodness_of_fit_obs 1.652
_refine_ls_hydrogen_treatment riding
_refine_ls_matrix_type full
_refine_ls_number_parameters 107
_refine_ls_number_reflns 709
_refine_ls_R_factor_obs 0.0660
_refine_ls_shift/esd_max 0.41
_refine_ls_weighting_scheme unit
_refine_ls_wR_factor_obs 0.0639
_reflns_number_observed 709
_reflns_number_total 2529
_reflns_observed_criterion I>2\s(I)
_cod_data_source_file ic960930c_2.cif
_cod_data_source_block 3
_cod_depositor_comments
;
The following automatic conversions were performed:

'_refine_ls_weighting_scheme' value ' unit weights' was changed to
'unit'.

Automatic conversion script
Id: cif_fix_values 3143 2015-03-26 13:38:13Z robertas 
;
_cod_original_cell_volume 1169.(2)
_cod_original_formula_sum ' C18 H28 N4 S6                '
_cod_database_code 4323340

loop_
_symmetry_equiv_pos_as_xyz
'x, y, z'
-x,-y,-z
1/2+x,1/2-y,1/2+z
1/2-x,1/2+y,1/2-z

loop_
_atom_site_aniso_label
_atom_site_aniso_U_11
_atom_site_aniso_U_22
_atom_site_aniso_U_33
_atom_site_aniso_U_23
_atom_site_aniso_U_13
_atom_site_aniso_U_12
S1 0.1251(37) 0.0747(23) 0.0876(27) 0.0131(23) 0.0169(25) 0.0270(27)
S2 0.1037(30) 0.0556(18) 0.0660(22) -0.0111(17) 0.0282(21) -0.0159(21)
S3 0.1057(29) 0.0511(17) 0.0529(18) 0.0043(17) 0.0336(18) 0.0006(20)
N1 0.0864(81) 0.0490(54) 0.0451(53) 0.0021(46) 0.0209(54) -0.0026(64)
N2 0.121(11) 0.044(6) 0.051(6) -0.003(5) 0.024(7) -0.017(7)
C1 0.109(13) 0.050(7) 0.046(7) -0.003(6) 0.017(8) 0.011(9)
C2 0.108(12) 0.043(7) 0.046(7) -0.007(6) 0.033(8) 0.002(8)
C3 0.092(11) 0.049(7) 0.041(6) 0.003(5) 0.020(7) 0.009(8)

loop_
_atom_site_label
_atom_site_fract_x
_atom_site_fract_y
_atom_site_fract_z
_atom_site_U_iso_or_equiv
_atom_site_thermal_displace_type
_atom_site_type_symbol
_atom_site_calc_flag
_atom_site_calc_attached_atom
_atom_site_aniso_ratio
S1 0.7884(4) 0.2323(2) 0.4580(7) 0.0969(18) Uani S . . 2.34
S2 0.4085(3) 0.3893(2) 0.4574(5) 0.0736(15) Uani S . . 2.28
S3 0.5644(3) 0.5403(2) 0.2371(5) 0.0674(13) Uani S . . 2.56
N1 0.6896(8) 0.3904(6) 0.3319(14) 0.0592(37) Uani N . . 2.11
N2 0.5972(10) 0.2983(6) 0.4778(16) 0.0712(49) Uani N . . 3.06
C1 0.6916(12) 0.3068(7) 0.4229(19) 0.0688(59) Uani C . . 2.65
C2 0.5350(11) 0.3743(7) 0.4193(18) 0.0635(53) Uani C . . 3.39
C3 0.5957(11) 0.4314(7) 0.3313(18) 0.0597(53) Uani C . . 2.42
C4 0.7803(10) 0.4254(8) 0.2534(21) 0.0743(38) Uiso C . . 0.00
C5 0.8359(11) 0.4976(9) 0.3998(23) 0.0947(45) Uiso C . . 0.00
C6 0.7533(10) 0.4485(8) -0.0008(20) 0.0855(41) Uiso C . . 0.00
C7 0.5631(13) 0.2164(10) 0.5935(27) 0.1031(50) Uiso C . . 0.00
C8 0.5677(34) 0.2341(18) 0.8441(37) 0.0696(89) Uiso C . . 0.00
C9 0.4912(36) 0.1609(24) 0.4260(48) 0.0888(99) Uiso C . . 0.00
C81 0.6146(54) 0.2169(27) 0.8419(58) 0.058(15) Uiso C . . 0.00
C91 0.5352(44) 0.1364(27) 0.4577(57) 0.053(15) Uiso C . . 0.00
H1 0.8315(10) 0.3788(8) 0.2710(21) 0.120(18) Uiso H . C4 1.00
H2 0.8955(11) 0.5170(9) 0.3450(23) 0.120(18) Uiso H . C5 1.00
H3 0.8587(11) 0.4768(9) 0.5525(23) 0.120(18) Uiso H . C5 1.00
H4 0.7884(11) 0.5463(9) 0.3960(23) 0.120(18) Uiso H . C5 1.00
H5 0.8139(10) 0.4699(8) -0.0483(20) 0.120(18) Uiso H . C6 1.00
H6 0.7003(10) 0.4936(8) -0.0254(20) 0.120(18) Uiso H . C6 1.00
H7 0.7269(10) 0.3967(8) -0.0866(20) 0.120(18) Uiso H . C6 1.00
H8 0.6269(13) 0.2097(10) 0.6066(27) 0.1199(0) Uiso H . C7 1.00
H81 0.4937(13) 0.2225(10) 0.5689(27) 0.1199(0) Uiso H . C7 1.00

loop_
_atom_type_symbol
_atom_type_number_in_cell
_atom_type_description
_atom_type_scat_dispersion_real
_atom_type_scat_dispersion_imag
_atom_type_scat_source
S 6 Sulphur 0.319 0.557 'Int. Tab. Vol_IVTables_2.2B, Table_2.3.1.'
N 4 Nitrogen 0.029 0.018 'Int. Tab. Vol_IVTables_2.2B, Table_2.3.1.'
C 22 Carbon 0.017 0.009 'Int. Tab. Vol_IVTables_2.2B, Table_2.3.1.'
H 18 Hydrogen 0.000 0.000 'Int. Tab. Vol_IVTables_2.2B, Table_2.3.1.'

loop_
_diffrn_attenuator_code
_diffrn_attenuator_scale
? ?

loop_
_geom_angle_atom_site_label_1
_geom_angle_atom_site_label_2
_geom_angle_atom_site_label_3
_geom_angle
_geom_angle_site_symmetry_3
_geom_angle_publ_flag
C2 S2 S3 101.9(4) 2666 yes
C3 S3 S2 101.9(4) 2666 yes
C3 N1 C4 128.5(11) . no
C1 N1 C4 121.0(10) . no
C1 N1 C3 110.5(10) . yes
C2 N2 C7 124.1(10) . no
C1 N2 C7 124.2(11) . no
C1 N2 C2 111.7(12) . yes
N1 C1 N2 104.4(10) . yes
S1 C1 N2 127.7(12) . yes
S1 C1 N1 127.9(9) . yes
S2 C2 N2 126.0(10) . yes
N2 C2 C3 105.1(9) . yes
S2 C2 C3 128.9(11) . yes
N1 C3 C2 108.3(12) . yes
S3 C3 C2 127.3(9) . yes
S3 C3 N1 124.4(9) . yes
N1 C4 C6 112.5(10) . no
N1 C4 C5 113.1(11) . no
C5 C4 C6 113.7(11) . no
N2 C7 C91 118.0(20) . no
N2 C7 C81 110.0(18) . no
N2 C7 C9 110.3(18) . no
N2 C7 C8 111.3(14) . no
C81 C7 C91 124.6(22) . no
C8 C7 C9 131.0(18) . no

loop_
_geom_bond_atom_site_label_1
_geom_bond_atom_site_label_2
_geom_bond_distance
_geom_bond_site_symmetry_2
_geom_bond_publ_flag
S2 S3 2.097(5) 2666 yes
S1 C1 1.67(1) . yes
S2 C2 1.74(1) . yes
S3 C3 1.76(1) . yes
N1 C1 1.37(1) . yes
N1 C3 1.38(2) . yes
N1 C4 1.47(2) . no
N2 C1 1.36(2) . yes
N2 C2 1.40(1) . yes
N2 C7 1.54(2) . no
C2 C3 1.36(2) . yes
C4 C5 1.49(2) . no
C4 C6 1.54(2) . no
C7 C8 1.53(3) . no
C7 C9 1.48(4) . no
C7 C81 1.51(4) . no
C7 C91 1.46(4) . no

loop_
_geom_contact_atom_site_label_1
_geom_contact_atom_site_label_2
_geom_contact_distance
S1 N1 2.739(10)
S1 N2 2.724(14)
S1 C1 1.672(14)
S2 N2 2.806(13)
S2 C2 1.740(15)
S2 C3 2.802(16)
S3 N1 2.777(10)
S3 C2 2.799(12)
S3 C3 1.757(11)
N1 N2 2.159(16)
N1 C1 1.374(15)
N1 C2 2.219(18)
N1 C3 1.377(18)
N1 C4 1.474(18)
N1 C5 2.472(17)
N1 C6 2.510(17)
N2 C1 1.358(21)
N2 C2 1.405(15)
N2 C3 2.195(14)
N2 C7 1.536(19)
N2 C8 2.533(29)
N2 C9 2.476(41)
N2 C81 2.493(38)
N2 C91 2.570(43)
C1 C2 2.286(20)
C1 C3 2.261(17)
C1 C4 2.479(19)
C1 C7 2.560(23)
C2 C3 1.360(18)
C2 C7 2.599(19)
C3 C4 2.569(21)
C4 C5 1.489(17)
C4 C6 1.543(17)
C5 C6 2.539(17)
C7 C8 1.532(29)
C7 C9 1.480(38)
C7 C81 1.507(39)
C7 C91 1.461(42)
C8 C9 2.741(37)
C8 C91 2.721(43)
C9 C81 2.804(50)
C81 C91 2.627(51)

loop_
_cod_changelog_entry_id
_cod_changelog_entry_author
_cod_changelog_entry_date
_cod_changelog_entry_text
1 'Vaitkus, Antanas' 2023-06-29T12:25:00+03:00
;
 Updated the formatting of the '_atom_type_symbol' data item values to match
 the formatting of the '_atom_site_type_symbol' data item values. Updated the
 formatting of the '_cell_formula_units_Z' data item value. Corrected the values
 of the '_atom_site_thermal_displace_type' data item. Updated space group
 information.
;
